data_4110813
loop_
_publ_author_name
'Anthony E. Vaughn'
'Daniel B. Bassil'
'Charles L. Barnes'
'Sheryl A. Tucker'
'Paul B. Duval'

_publ_section_title
;
 Contrasting Solvent and Capping Ligand Effects Directing the
 Photochemistry of Uranyl(VI) Schiff Base Complexes
;
_journal_name_full 'Journal of the American Chemical Society'
_journal_page_first 10656
_journal_page_last 10657
_journal_paper_doi 10.1021/ja062735v
_journal_volume 128
_journal_year 2006
_chemical_formula_sum 'C46 H57 Co N2 O5 U'
_chemical_formula_weight 1014.89
_space_group_IT_number 14
_symmetry_cell_setting monoclinic
_symmetry_Int_Tables_number 14
_symmetry_space_group_name_Hall '-P 2ybc'
_symmetry_space_group_name_H-M 'P 1 21/c 1'
_atom_sites_solution_hydrogens geom
_atom_sites_solution_primary direct
_atom_sites_solution_secondary difmap
_audit_creation_method SHELXL-97
_cell_angle_alpha 90.00
_cell_angle_beta 113.337(2)
_cell_angle_gamma 90.00
_cell_formula_units_Z 4
_cell_length_a 17.896(2)
_cell_length_b 19.084(3)
_cell_length_c 17.980(2)
_cell_measurement_reflns_used 6127
_cell_measurement_temperature 173(2)
_cell_measurement_theta_max 27.0
_cell_measurement_theta_min 2.3
_cell_volume 5638.3(13)
_computing_cell_refinement 'SAINT (Bruker, 1998)'
_computing_data_collection 'SMART (Bruker, 1998)'
_computing_data_reduction 'SAINT (Bruker, 1998)'
_computing_molecular_graphics 'ORTEP-III (Burnett & Johnson, 1996)'
_computing_publication_material 'CIFTAB (Sheldrick, 1997)'
_computing_structure_refinement 'SHELXL-97 (Sheldrick, 1997)'
_computing_structure_solution 'SHELXS-97 (Sheldrick, 1997)'
_diffrn_ambient_temperature 173(2)
_diffrn_measured_fraction_theta_full 0.994
_diffrn_measured_fraction_theta_max 0.994
_diffrn_measurement_device_type 'Bruker SMART CD area detector'
_diffrn_measurement_method 'omega scans'
_diffrn_radiation_monochromator graphite
_diffrn_radiation_type MoK\a
_diffrn_radiation_wavelength 0.71073
_diffrn_reflns_av_R_equivalents 0.0716
_diffrn_reflns_av_sigmaI/netI 0.0851
_diffrn_reflns_limit_h_max 22
_diffrn_reflns_limit_h_min -22
_diffrn_reflns_limit_k_max 24
_diffrn_reflns_limit_k_min -24
_diffrn_reflns_limit_l_max 23
_diffrn_reflns_limit_l_min -22
_diffrn_reflns_number 38611
_diffrn_reflns_theta_full 27.08
_diffrn_reflns_theta_max 27.08
_diffrn_reflns_theta_min 1.63
_diffrn_source 'fine-focus sealed tube'
_diffrn_standards_decay_% 0.0
_exptl_absorpt_coefficient_mu 3.198
_exptl_absorpt_correction_T_max 0.57
_exptl_absorpt_correction_T_min 0.23
_exptl_absorpt_correction_type multi-scan
_exptl_absorpt_process_details
;
 Data were corrected for decay and absorption using the program SADABS 
 (Sheldrick, G. M. (2003). SADABS. Version 2.10. University of
 G\"ottingen, Germany).
;
_exptl_crystal_colour plate
_exptl_crystal_density_diffrn 1.194
_exptl_crystal_description red
_exptl_crystal_F_000 2020
_exptl_crystal_size_max 0.60
_exptl_crystal_size_mid 0.40
_exptl_crystal_size_min 0.20
_platon_squeeze_details
;
;
_refine_diff_density_max 2.632
_refine_diff_density_min -1.202
_refine_diff_density_rms 0.143
_refine_ls_extinction_method none
_refine_ls_goodness_of_fit_ref 0.950
_refine_ls_hydrogen_treatment noref
_refine_ls_matrix_type full
_refine_ls_number_parameters 496
_refine_ls_number_reflns 12335
_refine_ls_number_restraints 0
_refine_ls_restrained_S_all 0.950
_refine_ls_R_factor_all 0.0862
_refine_ls_R_factor_gt 0.0460
_refine_ls_shift/su_max 0.004
_refine_ls_shift/su_mean 0.000
_refine_ls_structure_factor_coef Fsqd
_refine_ls_weighting_details 'calc w=1/[\s^2^(Fo^2^)+(0.0639P)^2^+0.0000P] where P=(Fo^2^+2Fc^2^)/3'
_refine_ls_weighting_scheme calc
_refine_ls_wR_factor_gt 0.1092
_refine_ls_wR_factor_ref 0.1228
_reflns_number_gt 7625
_reflns_number_total 12335
_reflns_threshold_expression >2sigma(I)
_cod_data_source_file ja062735vsi20060426_063657.cif
_cod_data_source_block saluco
_cod_original_cell_volume 5638.2(13)
_cod_original_sg_symbol_H-M 'P 21/c'
_cod_database_code 4110813

loop_
_symmetry_equiv_pos_as_xyz
'x, y, z'
'-x, y+1/2, -z+1/2'
'-x, -y, -z'
'x, -y-1/2, z-1/2'

loop_
_atom_site_label
_atom_site_type_symbol
_atom_site_fract_x
_atom_site_fract_y
_atom_site_fract_z
_atom_site_U_iso_or_equiv
_atom_site_adp_type
_atom_site_occupancy
_atom_site_symmetry_multiplicity
_atom_site_calc_flag
_atom_site_refinement_flags
U1 U 0.035977(13) 0.664203(10) 0.689790(12) 0.03104(8) Uani 1 1 d .
Co1 Co -0.00927(5) 0.88819(4) 0.86480(5) 0.0389(2) Uani 1 1 d .
O1 O -0.0964(2) 0.6296(2) 0.6520(2) 0.0404(10) Uani 1 1 d .
N1 N 0.0117(3) 0.5883(2) 0.8018(3) 0.0332(11) Uani 1 1 d .
C1 C -0.1518(4) 0.6332(3) 0.6814(3) 0.0375(14) Uani 1 1 d .
O2 O 0.1513(2) 0.72187(19) 0.6966(2) 0.0360(9) Uani 1 1 d .
N2 N 0.1593(3) 0.6406(2) 0.8252(3) 0.0357(11) Uani 1 1 d .
C2 C -0.2326(4) 0.6555(3) 0.6349(4) 0.0449(16) Uani 1 1 d .
O3 O 0.0126(2) 0.74081(19) 0.7346(2) 0.0382(10) Uani 1 1 d .
C3 C -0.2885(4) 0.6574(3) 0.6710(4) 0.0461(16) Uani 1 1 d .
H3 H -0.3421 0.6734 0.6394 0.055 Uiso 1 1 calc R
O4 O 0.0625(3) 0.58479(19) 0.6518(2) 0.0421(10) Uani 1 1 d .
C4 C -0.2706(4) 0.6372(3) 0.7517(4) 0.0451(16) Uani 1 1 d .
O5 O -0.0123(3) 0.7094(2) 0.5646(2) 0.0515(12) Uani 1 1 d .
C5 C -0.1935(4) 0.6147(3) 0.7969(4) 0.0395(15) Uani 1 1 d .
H5 H -0.1799 0.5999 0.8511 0.047 Uiso 1 1 calc R
C6 C -0.1330(4) 0.6131(3) 0.7642(3) 0.0393(14) Uani 1 1 d .
C7 C -0.0543(4) 0.5871(3) 0.8153(3) 0.0349(14) Uani 1 1 d .
H7 H -0.0500 0.5666 0.8650 0.042 Uiso 1 1 calc R
C8 C 0.0810(4) 0.5497(3) 0.8537(3) 0.0317(13) Uani 1 1 d .
C9 C 0.0764(4) 0.4851(3) 0.8886(3) 0.0422(15) Uani 1 1 d .
H9 H 0.0249 0.4665 0.8821 0.051 Uiso 1 1 calc R
C10 C 0.1467(5) 0.4483(3) 0.9325(4) 0.0505(18) Uani 1 1 d .
H10 H 0.1431 0.4047 0.9564 0.061 Uiso 1 1 calc R
C11 C 0.2213(4) 0.4740(3) 0.9420(4) 0.0500(17) Uani 1 1 d .
H11 H 0.2691 0.4479 0.9718 0.060 Uiso 1 1 calc R
C12 C 0.2275(4) 0.5375(3) 0.9085(3) 0.0441(16) Uani 1 1 d .
H12 H 0.2796 0.5551 0.9156 0.053 Uiso 1 1 calc R
C13 C 0.1581(4) 0.5758(3) 0.8644(3) 0.0361(14) Uani 1 1 d .
C14 C 0.2191(4) 0.6831(3) 0.8629(4) 0.0400(15) Uani 1 1 d .
H14 H 0.2547 0.6702 0.9163 0.048 Uiso 1 1 calc R
C15 C 0.2367(4) 0.7473(3) 0.8324(4) 0.0394(14) Uani 1 1 d .
C16 C 0.2939(4) 0.7930(3) 0.8874(4) 0.0574(19) Uani 1 1 d .
H16 H 0.3176 0.7804 0.9430 0.069 Uiso 1 1 calc R
C17 C 0.3168(5) 0.8551(4) 0.8636(5) 0.066(2) Uani 1 1 d .
C18 C 0.2819(4) 0.8709(3) 0.7826(4) 0.0520(18) Uani 1 1 d .
H18 H 0.2977 0.9136 0.7657 0.062 Uiso 1 1 calc R
C19 C 0.2260(4) 0.8300(3) 0.7238(4) 0.0390(14) Uani 1 1 d .
C20 C 0.2017(3) 0.7641(3) 0.7483(3) 0.0332(13) Uani 1 1 d .
C21 C -0.2568(4) 0.6797(4) 0.5474(4) 0.057(2) Uani 1 1 d .
C22 C -0.2084(5) 0.7468(4) 0.5469(5) 0.083(3) Uani 1 1 d .
H22A H -0.2236 0.7627 0.4910 0.124 Uiso 1 1 calc R
H22B H -0.1500 0.7366 0.5713 0.124 Uiso 1 1 calc R
H22C H -0.2210 0.7837 0.5781 0.124 Uiso 1 1 calc R
C23 C -0.2374(5) 0.6227(5) 0.4969(4) 0.082(3) Uani 1 1 d .
H23A H -0.2532 0.6392 0.4411 0.123 Uiso 1 1 calc R
H23B H -0.2677 0.5799 0.4969 0.123 Uiso 1 1 calc R
H23C H -0.1789 0.6126 0.5205 0.123 Uiso 1 1 calc R
C24 C -0.3473(5) 0.6969(6) 0.5054(5) 0.086(3) Uani 1 1 d .
H24A H -0.3596 0.7121 0.4497 0.130 Uiso 1 1 calc R
H24B H -0.3610 0.7346 0.5349 0.130 Uiso 1 1 calc R
H24C H -0.3794 0.6551 0.5046 0.130 Uiso 1 1 calc R
C25 C -0.3388(4) 0.6423(4) 0.7845(4) 0.0551(18) Uani 1 1 d .
C26 C -0.3608(7) 0.7209(5) 0.7858(6) 0.107(4) Uani 1 1 d .
H26A H -0.3125 0.7468 0.8211 0.160 Uiso 1 1 calc R
H26B H -0.4037 0.7254 0.8065 0.160 Uiso 1 1 calc R
H26C H -0.3802 0.7400 0.7308 0.160 Uiso 1 1 calc R
C27 C -0.4139(5) 0.6024(6) 0.7302(5) 0.105(4) Uani 1 1 d .
H27A H -0.4315 0.6196 0.6745 0.157 Uiso 1 1 calc R
H27B H -0.4576 0.6094 0.7492 0.157 Uiso 1 1 calc R
H27C H -0.4011 0.5523 0.7317 0.157 Uiso 1 1 calc R
C28 C -0.3109(5) 0.6159(4) 0.8707(4) 0.061(2) Uani 1 1 d .
H28A H -0.2621 0.6416 0.9053 0.091 Uiso 1 1 calc R
H28B H -0.2982 0.5658 0.8723 0.091 Uiso 1 1 calc R
H28C H -0.3542 0.6231 0.8902 0.091 Uiso 1 1 calc R
C29 C 0.3793(7) 0.9056(5) 0.9218(6) 0.116(4) Uani 1 1 d .
C30 C 0.4182(11) 0.8764(7) 1.0045(7) 0.248(12) Uani 1 1 d .
H30A H 0.4421 0.8306 1.0022 0.372 Uiso 1 1 calc R
H30B H 0.3773 0.8709 1.0276 0.372 Uiso 1 1 calc R
H30C H 0.4610 0.9083 1.0385 0.372 Uiso 1 1 calc R
C31 C 0.4521(6) 0.9168(6) 0.8919(9) 0.149(6) Uani 1 1 d .
H31A H 0.4305 0.9377 0.8377 0.223 Uiso 1 1 calc R
H31B H 0.4771 0.8714 0.8902 0.223 Uiso 1 1 calc R
H31C H 0.4931 0.9480 0.9297 0.223 Uiso 1 1 calc R
C32 C 0.3396(6) 0.9773(5) 0.9169(6) 0.101(3) Uani 1 1 d .
H32A H 0.3141 0.9922 0.8602 0.151 Uiso 1 1 calc R
H32B H 0.3811 1.0115 0.9479 0.151 Uiso 1 1 calc R
H32C H 0.2980 0.9741 0.9396 0.151 Uiso 1 1 calc R
C33 C 0.1873(5) 0.8534(4) 0.6345(4) 0.0541(19) Uani 1 1 d .
C34 C 0.1957(6) 0.7977(4) 0.5764(5) 0.086(3) Uani 1 1 d .
H34A H 0.1700 0.8147 0.5206 0.129 Uiso 1 1 calc R
H34B H 0.1688 0.7543 0.5818 0.129 Uiso 1 1 calc R
H34C H 0.2534 0.7884 0.5899 0.129 Uiso 1 1 calc R
C35 C 0.2255(6) 0.9215(4) 0.6211(5) 0.094(3) Uani 1 1 d .
H35A H 0.2200 0.9580 0.6571 0.141 Uiso 1 1 calc R
H35B H 0.1975 0.9365 0.5647 0.141 Uiso 1 1 calc R
H35C H 0.2832 0.9138 0.6332 0.141 Uiso 1 1 calc R
C36 C 0.0976(5) 0.8692(4) 0.6135(5) 0.081(3) Uani 1 1 d .
H36A H 0.0930 0.9046 0.6509 0.121 Uiso 1 1 calc R
H36B H 0.0699 0.8262 0.6183 0.121 Uiso 1 1 calc R
H36C H 0.0724 0.8868 0.5579 0.121 Uiso 1 1 calc R
C37 C -0.0941(4) 0.8107(4) 0.8258(4) 0.0507(17) Uani 1 1 d .
H37 H -0.0847 0.7616 0.8280 0.061 Uiso 1 1 calc R
C38 C -0.1003(4) 0.8533(3) 0.7623(4) 0.0494(17) Uani 1 1 d .
H38 H -0.0942 0.8394 0.7142 0.059 Uiso 1 1 calc R
C39 C -0.1176(4) 0.9222(3) 0.7816(4) 0.0452(16) Uani 1 1 d .
H39 H -0.1264 0.9623 0.7479 0.054 Uiso 1 1 calc R
C40 C -0.1195(4) 0.9211(4) 0.8579(4) 0.0510(17) Uani 1 1 d .
H40 H -0.1294 0.9600 0.8856 0.061 Uiso 1 1 calc R
C41 C -0.1039(4) 0.8506(4) 0.8877(4) 0.0536(18) Uani 1 1 d .
H41 H -0.1007 0.8340 0.9387 0.064 Uiso 1 1 calc R
C42 C 0.1027(5) 0.8409(4) 0.9163(5) 0.068(2) Uani 1 1 d .
H42 H 0.1141 0.7922 0.9232 0.082 Uiso 1 1 calc R
C43 C 0.0976(4) 0.8833(3) 0.8494(4) 0.0483(16) Uani 1 1 d .
H43 H 0.1047 0.8671 0.8027 0.058 Uiso 1 1 calc R
C44 C 0.0806(4) 0.9522(4) 0.8628(4) 0.0550(18) Uani 1 1 d .
H44 H 0.0740 0.9904 0.8269 0.066 Uiso 1 1 calc R
C45 C 0.0747(4) 0.9558(5) 0.9378(5) 0.068(2) Uani 1 1 d .
H45 H 0.0643 0.9967 0.9623 0.081 Uiso 1 1 calc R
C46 C 0.0871(4) 0.8871(6) 0.9704(4) 0.076(3) Uani 1 1 d .
H46 H 0.0853 0.8740 1.0206 0.091 Uiso 1 1 calc R

loop_
_atom_site_aniso_label
_atom_site_aniso_U_11
_atom_site_aniso_U_22
_atom_site_aniso_U_33
_atom_site_aniso_U_23
_atom_site_aniso_U_13
_atom_site_aniso_U_12
U1 0.04376(14) 0.02233(11) 0.02415(11) 0.00046(9) 0.01038(9) -0.00649(10)
Co1 0.0522(5) 0.0349(5) 0.0322(4) 0.0023(3) 0.0196(4) 0.0077(4)
O1 0.042(3) 0.046(3) 0.034(2) 0.0010(19) 0.015(2) -0.011(2)
N1 0.044(3) 0.024(2) 0.028(2) 0.0005(19) 0.009(2) -0.010(2)
C1 0.050(4) 0.027(3) 0.028(3) -0.001(2) 0.007(3) -0.009(3)
O2 0.046(2) 0.029(2) 0.032(2) -0.0025(17) 0.0144(19) -0.0112(18)
N2 0.042(3) 0.028(2) 0.034(3) 0.003(2) 0.013(2) -0.002(2)
C2 0.046(4) 0.052(4) 0.030(3) 0.002(3) 0.008(3) -0.016(3)
O3 0.051(3) 0.030(2) 0.037(2) 0.0023(17) 0.021(2) 0.0014(18)
C3 0.042(4) 0.046(4) 0.041(4) -0.001(3) 0.007(3) -0.001(3)
O4 0.064(3) 0.026(2) 0.038(2) -0.0061(17) 0.022(2) -0.0064(19)
C4 0.053(4) 0.041(4) 0.038(3) -0.009(3) 0.014(3) -0.003(3)
O5 0.059(3) 0.069(3) 0.024(2) -0.003(2) 0.013(2) -0.018(2)
C5 0.055(4) 0.028(3) 0.036(3) -0.006(3) 0.019(3) -0.011(3)
C6 0.053(4) 0.027(3) 0.034(3) -0.003(3) 0.014(3) -0.011(3)
C7 0.046(4) 0.027(3) 0.029(3) 0.000(2) 0.012(3) -0.002(3)
C8 0.047(4) 0.021(3) 0.024(3) 0.001(2) 0.011(3) -0.003(3)
C9 0.058(4) 0.031(3) 0.037(3) 0.000(3) 0.019(3) -0.004(3)
C10 0.084(5) 0.029(3) 0.038(3) 0.014(3) 0.024(4) 0.009(4)
C11 0.062(5) 0.046(4) 0.035(3) 0.006(3) 0.011(3) 0.006(3)
C12 0.055(4) 0.033(3) 0.034(3) 0.003(3) 0.006(3) 0.000(3)
C13 0.054(4) 0.025(3) 0.026(3) 0.001(2) 0.013(3) -0.003(3)
C14 0.045(4) 0.032(3) 0.030(3) 0.002(2) 0.001(3) 0.002(3)
C15 0.043(4) 0.028(3) 0.040(3) -0.002(3) 0.009(3) -0.005(3)
C16 0.065(5) 0.041(4) 0.038(4) 0.002(3) -0.010(3) -0.013(3)
C17 0.072(5) 0.035(4) 0.059(5) -0.004(3) -0.009(4) -0.019(4)
C18 0.053(4) 0.022(3) 0.073(5) -0.008(3) 0.017(4) -0.010(3)
C19 0.042(4) 0.031(3) 0.048(4) 0.000(3) 0.023(3) -0.002(3)
C20 0.036(3) 0.024(3) 0.040(3) -0.005(3) 0.016(3) -0.002(2)
C21 0.034(4) 0.093(6) 0.033(4) 0.016(4) 0.000(3) -0.012(4)
C22 0.068(6) 0.086(6) 0.075(6) 0.047(5) 0.010(5) -0.009(5)
C23 0.074(6) 0.143(9) 0.027(4) 0.001(4) 0.017(4) -0.031(6)
C24 0.059(5) 0.141(8) 0.045(4) 0.026(5) 0.005(4) -0.004(5)
C25 0.061(5) 0.064(5) 0.040(4) -0.008(3) 0.019(4) 0.012(4)
C26 0.160(10) 0.095(7) 0.085(6) 0.028(6) 0.071(7) 0.073(7)
C27 0.060(6) 0.193(11) 0.073(6) -0.053(7) 0.038(5) -0.038(6)
C28 0.068(5) 0.068(5) 0.057(4) 0.002(4) 0.036(4) 0.011(4)
C29 0.140(10) 0.049(5) 0.085(7) 0.004(5) -0.035(7) -0.052(6)
C30 0.35(2) 0.129(11) 0.083(8) 0.011(8) -0.113(11) -0.149(13)
C31 0.076(7) 0.082(8) 0.220(15) -0.023(8) -0.015(8) -0.026(6)
C32 0.130(8) 0.073(6) 0.085(6) -0.041(5) 0.027(6) -0.043(6)
C33 0.077(5) 0.043(4) 0.043(4) 0.001(3) 0.024(4) -0.019(4)
C34 0.159(9) 0.058(5) 0.066(5) -0.021(4) 0.071(6) -0.042(6)
C35 0.171(10) 0.048(5) 0.074(6) 0.000(4) 0.059(6) -0.047(6)
C36 0.072(6) 0.063(5) 0.083(6) 0.036(5) 0.005(5) 0.011(4)
C37 0.056(4) 0.034(3) 0.062(5) 0.004(3) 0.023(4) 0.000(3)
C38 0.058(4) 0.048(4) 0.041(4) -0.006(3) 0.018(3) 0.003(3)
C39 0.051(4) 0.039(4) 0.038(3) 0.003(3) 0.010(3) 0.007(3)
C40 0.047(4) 0.059(5) 0.054(4) -0.003(3) 0.027(4) 0.009(3)
C41 0.057(5) 0.057(5) 0.050(4) 0.015(3) 0.025(4) 0.003(3)
C42 0.073(6) 0.058(5) 0.075(5) 0.033(4) 0.031(5) 0.020(4)
C43 0.053(4) 0.047(4) 0.053(4) 0.001(3) 0.030(4) 0.005(3)
C44 0.059(5) 0.042(4) 0.060(4) 0.008(3) 0.019(4) -0.002(3)
C45 0.056(5) 0.080(6) 0.060(5) -0.031(5) 0.015(4) 0.000(4)
C46 0.049(5) 0.147(9) 0.028(4) 0.019(5) 0.012(4) 0.004(5)

loop_
_atom_type_symbol
_atom_type_description
_atom_type_scat_dispersion_real
_atom_type_scat_dispersion_imag
_atom_type_scat_source
C C 0.0033 0.0016 'International Tables Vol C Tables 4.2.6.8 and 6.1.1.4'
H H 0.0000 0.0000 'International Tables Vol C Tables 4.2.6.8 and 6.1.1.4'
N N 0.0061 0.0033 'International Tables Vol C Tables 4.2.6.8 and 6.1.1.4'
O O 0.0106 0.0060 'International Tables Vol C Tables 4.2.6.8 and 6.1.1.4'
Co Co 0.3494 0.9721 'International Tables Vol C Tables 4.2.6.8 and 6.1.1.4'
U U -9.6767 9.6646 'International Tables Vol C Tables 4.2.6.8 and 6.1.1.4'

loop_
_geom_angle_atom_site_label_1
_geom_angle_atom_site_label_2
_geom_angle_atom_site_label_3
_geom_angle
O3 U1 O4 175.99(17)
O3 U1 O5 94.12(17)
O4 U1 O5 89.88(17)
O3 U1 O1 88.32(17)
O4 U1 O1 92.42(17)
O5 U1 O1 82.60(14)
O3 U1 O2 87.14(15)
O4 U1 O2 93.25(16)
O5 U1 O2 81.36(14)
O1 U1 O2 162.96(14)
O3 U1 N2 89.01(16)
O4 U1 N2 87.45(17)
O5 U1 N2 148.77(15)
O1 U1 N2 128.58(14)
O2 U1 N2 67.76(14)
O3 U1 N1 88.09(15)
O4 U1 N1 88.58(15)
O5 U1 N1 149.26(15)
O1 U1 N1 66.80(14)
O2 U1 N1 129.38(14)
N2 U1 N1 61.79(14)
C46 Co1 C45 41.3(3)
C46 Co1 C41 106.3(3)
C45 Co1 C41 124.1(3)
C46 Co1 C40 121.0(3)
C45 Co1 C40 107.3(3)
C41 Co1 C40 41.4(3)
C46 Co1 C38 160.2(4)
C45 Co1 C38 157.3(3)
C41 Co1 C38 68.5(3)
C40 Co1 C38 68.5(3)
C46 Co1 C39 156.5(3)
C45 Co1 C39 121.4(3)
C41 Co1 C39 68.4(3)
C40 Co1 C39 39.9(2)
C38 Co1 C39 41.1(2)
C46 Co1 C44 68.4(3)
C45 Co1 C44 40.3(3)
C41 Co1 C44 161.4(3)
C40 Co1 C44 124.8(3)
C38 Co1 C44 122.5(3)
C39 Co1 C44 109.0(3)
C46 Co1 C37 124.4(3)
C45 Co1 C37 161.7(3)
C41 Co1 C37 40.8(3)
C40 Co1 C37 68.2(3)
C38 Co1 C37 39.4(3)
C39 Co1 C37 67.3(3)
C44 Co1 C37 156.8(3)
C46 Co1 C43 68.0(3)
C45 Co1 C43 67.8(3)
C41 Co1 C43 156.3(3)
C40 Co1 C43 161.4(3)
C38 Co1 C43 108.7(3)
C39 Co1 C43 126.0(3)
C44 Co1 C43 40.0(3)
C37 Co1 C43 122.1(3)
C46 Co1 C42 41.0(3)
C45 Co1 C42 69.3(3)
C41 Co1 C42 119.9(3)
C40 Co1 C42 156.4(3)
C38 Co1 C42 123.6(3)
C39 Co1 C42 161.7(3)
C44 Co1 C42 68.5(3)
C37 Co1 C42 107.3(3)
C43 Co1 C42 40.6(3)
C1 O1 U1 137.1(4)
C7 N1 C8 119.3(5)
C7 N1 U1 125.9(4)
C8 N1 U1 114.6(3)
O1 C1 C2 122.8(5)
O1 C1 C6 120.2(6)
C2 C1 C6 117.1(6)
C20 O2 U1 134.0(3)
C14 N2 C13 117.0(5)
C14 N2 U1 126.8(4)
C13 N2 U1 116.1(3)
C3 C2 C1 119.1(6)
C3 C2 C21 120.5(6)
C1 C2 C21 120.3(6)
C2 C3 C4 124.0(6)
C2 C3 H3 118.0
C4 C3 H3 118.0
C5 C4 C3 117.6(6)
C5 C4 C25 123.8(6)
C3 C4 C25 118.6(6)
C4 C5 C6 121.2(6)
C4 C5 H5 119.4
C6 C5 H5 119.4
C5 C6 C7 117.3(5)
C5 C6 C1 121.0(6)
C7 C6 C1 121.6(6)
N1 C7 C6 127.7(5)
N1 C7 H7 116.2
C6 C7 H7 116.2
C9 C8 C13 118.7(5)
C9 C8 N1 123.8(5)
C13 C8 N1 117.3(5)
C10 C9 C8 120.0(6)
C10 C9 H9 120.0
C8 C9 H9 120.0
C11 C10 C9 120.8(6)
C11 C10 H10 119.6
C9 C10 H10 119.6
C10 C11 C12 120.3(6)
C10 C11 H11 119.9
C12 C11 H11 119.9
C11 C12 C13 120.3(6)
C11 C12 H12 119.8
C13 C12 H12 119.8
C12 C13 C8 119.9(5)
C12 C13 N2 123.6(5)
C8 C13 N2 116.5(5)
N2 C14 C15 126.7(5)
N2 C14 H14 116.7
C15 C14 H14 116.7
C16 C15 C20 119.8(5)
C16 C15 C14 118.1(5)
C20 C15 C14 122.0(5)
C17 C16 C15 122.5(6)
C17 C16 H16 118.7
C15 C16 H16 118.7
C18 C17 C16 116.9(6)
C18 C17 C29 119.3(7)
C16 C17 C29 123.8(7)
C17 C18 C19 125.3(6)
C17 C18 H18 117.3
C19 C18 H18 117.3
C18 C19 C20 118.1(6)
C18 C19 C33 121.7(6)
C20 C19 C33 120.1(5)
O2 C20 C15 120.8(5)
O2 C20 C19 122.0(5)
C15 C20 C19 117.2(5)
C24 C21 C2 112.8(6)
C24 C21 C23 107.6(6)
C2 C21 C23 110.7(6)
C24 C21 C22 107.8(7)
C2 C21 C22 108.9(6)
C23 C21 C22 108.9(6)
C21 C22 H22A 109.5
C21 C22 H22B 109.5
H22A C22 H22B 109.5
C21 C22 H22C 109.5
H22A C22 H22C 109.5
H22B C22 H22C 109.5
C21 C23 H23A 109.5
C21 C23 H23B 109.5
H23A C23 H23B 109.5
C21 C23 H23C 109.5
H23A C23 H23C 109.5
H23B C23 H23C 109.5
C21 C24 H24A 109.5
C21 C24 H24B 109.5
H24A C24 H24B 109.5
C21 C24 H24C 109.5
H24A C24 H24C 109.5
H24B C24 H24C 109.5
C28 C25 C27 109.9(7)
C28 C25 C26 106.7(6)
C27 C25 C26 109.2(7)
C28 C25 C4 112.1(6)
C27 C25 C4 110.7(5)
C26 C25 C4 108.0(7)
C25 C26 H26A 109.5
C25 C26 H26B 109.5
H26A C26 H26B 109.5
C25 C26 H26C 109.5
H26A C26 H26C 109.5
H26B C26 H26C 109.5
C25 C27 H27A 109.5
C25 C27 H27B 109.5
H27A C27 H27B 109.5
C25 C27 H27C 109.5
H27A C27 H27C 109.5
H27B C27 H27C 109.5
C25 C28 H28A 109.5
C25 C28 H28B 109.5
H28A C28 H28B 109.5
C25 C28 H28C 109.5
H28A C28 H28C 109.5
H28B C28 H28C 109.5
C30 C29 C32 114.7(12)
C30 C29 C17 112.0(7)
C32 C29 C17 109.1(8)
C30 C29 C31 105.3(12)
C32 C29 C31 106.4(8)
C17 C29 C31 108.9(10)
C29 C30 H30A 109.5
C29 C30 H30B 109.5
H30A C30 H30B 109.5
C29 C30 H30C 109.5
H30A C30 H30C 109.5
H30B C30 H30C 109.5
C29 C31 H31A 109.5
C29 C31 H31B 109.5
H31A C31 H31B 109.5
C29 C31 H31C 109.5
H31A C31 H31C 109.5
H31B C31 H31C 109.5
C29 C32 H32A 109.5
C29 C32 H32B 109.5
H32A C32 H32B 109.5
C29 C32 H32C 109.5
H32A C32 H32C 109.5
H32B C32 H32C 109.5
C36 C33 C35 106.5(7)
C36 C33 C34 110.1(7)
C35 C33 C34 108.2(6)
C36 C33 C19 108.0(6)
C35 C33 C19 111.4(6)
C34 C33 C19 112.4(6)
C33 C34 H34A 109.5
C33 C34 H34B 109.5
H34A C34 H34B 109.5
C33 C34 H34C 109.5
H34A C34 H34C 109.5
H34B C34 H34C 109.5
C33 C35 H35A 109.5
C33 C35 H35B 109.5
H35A C35 H35B 109.5
C33 C35 H35C 109.5
H35A C35 H35C 109.5
H35B C35 H35C 109.5
C33 C36 H36A 109.5
C33 C36 H36B 109.5
H36A C36 H36B 109.5
C33 C36 H36C 109.5
H36A C36 H36C 109.5
H36B C36 H36C 109.5
C38 C37 C41 110.0(6)
C38 C37 Co1 70.1(4)
C41 C37 Co1 69.2(4)
C38 C37 H37 125.0
C41 C37 H37 125.0
Co1 C37 H37 127.3
C37 C38 C39 107.3(6)
C37 C38 Co1 70.5(4)
C39 C38 Co1 69.5(4)
C37 C38 H38 126.4
C39 C38 H38 126.4
Co1 C38 H38 125.3
C40 C39 C38 108.6(6)
C40 C39 Co1 69.9(4)
C38 C39 Co1 69.4(4)
C40 C39 H39 125.7
C38 C39 H39 125.7
Co1 C39 H39 126.6
C39 C40 C41 107.9(6)
C39 C40 Co1 70.2(4)
C41 C40 Co1 69.3(4)
C39 C40 H40 126.0
C41 C40 H40 126.0
Co1 C40 H40 126.1
C37 C41 C40 106.1(6)
C37 C41 Co1 70.0(4)
C40 C41 Co1 69.3(4)
C37 C41 H41 126.9
C40 C41 H41 126.9
Co1 C41 H41 125.4
C46 C42 C43 105.2(6)
C46 C42 Co1 67.3(4)
C43 C42 Co1 69.2(4)
C46 C42 H42 127.4
C43 C42 H42 127.4
Co1 C42 H42 127.6
C44 C43 C42 109.6(6)
C44 C43 Co1 69.6(4)
C42 C43 Co1 70.2(4)
C44 C43 H43 125.2
C42 C43 H43 125.2
Co1 C43 H43 126.6
C43 C44 C45 108.6(7)
C43 C44 Co1 70.4(4)
C45 C44 Co1 69.5(4)
C43 C44 H44 125.7
C45 C44 H44 125.7
Co1 C44 H44 126.1
C44 C45 C46 107.2(7)
C44 C45 Co1 70.3(4)
C46 C45 Co1 68.4(4)
C44 C45 H45 126.4
C46 C45 H45 126.4
Co1 C45 H45 126.4
C45 C46 C42 109.3(6)
C45 C46 Co1 70.2(4)
C42 C46 Co1 71.6(4)
C45 C46 H46 125.3
C42 C46 H46 125.3
Co1 C46 H46 124.4

loop_
_geom_bond_atom_site_label_1
_geom_bond_atom_site_label_2
_geom_bond_distance
U1 O3 1.797(4)
U1 O4 1.801(4)
U1 O5 2.240(4)
U1 O1 2.288(4)
U1 O2 2.300(4)
U1 N2 2.597(5)
U1 N1 2.653(4)
Co1 C46 1.997(7)
Co1 C45 2.020(7)
Co1 C41 2.026(7)
Co1 C40 2.027(6)
Co1 C38 2.029(7)
Co1 C39 2.030(6)
Co1 C44 2.031(7)
Co1 C37 2.035(7)
Co1 C43 2.040(6)
Co1 C42 2.054(8)
O1 C1 1.297(7)
N1 C7 1.297(7)
N1 C8 1.427(7)
C1 C2 1.418(9)
C1 C6 1.443(8)
O2 C20 1.289(6)
N2 C14 1.299(7)
N2 C13 1.428(7)
C2 C3 1.393(9)
C2 C21 1.529(8)
C3 C4 1.410(9)
C3 H3 0.9500
C4 C5 1.363(9)
C4 C25 1.555(9)
C5 C6 1.421(8)
C5 H5 0.9500
C6 C7 1.430(8)
C7 H7 0.9500
C8 C9 1.400(7)
C8 C13 1.406(8)
C9 C10 1.382(9)
C9 H9 0.9500
C10 C11 1.369(9)
C10 H10 0.9500
C11 C12 1.376(8)
C11 H11 0.9500
C12 C13 1.389(8)
C12 H12 0.9500
C14 C15 1.427(8)
C14 H14 0.9500
C15 C16 1.408(8)
C15 C20 1.425(8)
C16 C17 1.377(9)
C16 H16 0.9500
C17 C18 1.372(10)
C17 C29 1.532(10)
C18 C19 1.375(9)
C18 H18 0.9500
C19 C20 1.455(7)
C19 C33 1.542(9)
C21 C24 1.527(10)
C21 C23 1.543(11)
C21 C22 1.548(10)
C22 H22A 0.9800
C22 H22B 0.9800
C22 H22C 0.9800
C23 H23A 0.9800
C23 H23B 0.9800
C23 H23C 0.9800
C24 H24A 0.9800
C24 H24B 0.9800
C24 H24C 0.9800
C25 C28 1.514(9)
C25 C27 1.516(10)
C25 C26 1.554(11)
C26 H26A 0.9800
C26 H26B 0.9800
C26 H26C 0.9800
C27 H27A 0.9800
C27 H27B 0.9800
C27 H27C 0.9800
C28 H28A 0.9800
C28 H28B 0.9800
C28 H28C 0.9800
C29 C30 1.479(13)
C29 C32 1.528(13)
C29 C31 1.609(17)
C30 H30A 0.9800
C30 H30B 0.9800
C30 H30C 0.9800
C31 H31A 0.9800
C31 H31B 0.9800
C31 H31C 0.9800
C32 H32A 0.9800
C32 H32B 0.9800
C32 H32C 0.9800
C33 C36 1.527(11)
C33 C35 1.531(9)
C33 C34 1.538(10)
C34 H34A 0.9800
C34 H34B 0.9800
C34 H34C 0.9800
C35 H35A 0.9800
C35 H35B 0.9800
C35 H35C 0.9800
C36 H36A 0.9800
C36 H36B 0.9800
C36 H36C 0.9800
C37 C38 1.370(9)
C37 C41 1.415(9)
C37 H37 0.9500
C38 C39 1.427(8)
C38 H38 0.9500
C39 C40 1.385(9)
C39 H39 0.9500
C40 C41 1.433(9)
C40 H40 0.9500
C41 H41 0.9500
C42 C46 1.421(11)
C42 C43 1.421(9)
C42 H42 0.9500
C43 C44 1.393(9)
C43 H43 0.9500
C44 C45 1.394(10)
C44 H44 0.9500
C45 C46 1.418(11)
C45 H45 0.9500
C46 H46 0.9500

loop_
_geom_torsion_atom_site_label_1
_geom_torsion_atom_site_label_2
_geom_torsion_atom_site_label_3
_geom_torsion_atom_site_label_4
_geom_torsion
O3 U1 O1 C1 -35.3(5)
O4 U1 O1 C1 140.8(6)
O5 U1 O1 C1 -129.6(6)
O2 U1 O1 C1 -109.8(6)
N2 U1 O1 C1 52.1(6)
N1 U1 O1 C1 53.4(5)
O3 U1 N1 C7 57.0(4)
O4 U1 N1 C7 -125.3(4)
O5 U1 N1 C7 -37.9(6)
O1 U1 N1 C7 -32.0(4)
O2 U1 N1 C7 141.7(4)
N2 U1 N1 C7 146.9(5)
O3 U1 N1 C8 -118.8(4)
O4 U1 N1 C8 59.0(3)
O5 U1 N1 C8 146.4(4)
O1 U1 N1 C8 152.2(4)
O2 U1 N1 C8 -34.1(4)
N2 U1 N1 C8 -28.9(3)
U1 O1 C1 C2 132.3(5)
U1 O1 C1 C6 -48.6(8)
O3 U1 O2 C20 36.7(5)
O4 U1 O2 C20 -139.4(5)
O5 U1 O2 C20 131.3(5)
O1 U1 O2 C20 111.4(6)
N2 U1 O2 C20 -53.4(5)
N1 U1 O2 C20 -48.5(5)
O3 U1 N2 C14 -56.4(5)
O4 U1 N2 C14 125.4(5)
O5 U1 N2 C14 39.9(6)
O1 U1 N2 C14 -143.5(5)
O2 U1 N2 C14 30.9(5)
N1 U1 N2 C14 -144.8(5)
O3 U1 N2 C13 119.3(4)
O4 U1 N2 C13 -58.9(4)
O5 U1 N2 C13 -144.4(4)
O1 U1 N2 C13 32.2(4)
O2 U1 N2 C13 -153.4(4)
N1 U1 N2 C13 30.9(4)
O1 C1 C2 C3 179.6(5)
C6 C1 C2 C3 0.5(8)
O1 C1 C2 C21 -2.7(9)
C6 C1 C2 C21 178.2(6)
C1 C2 C3 C4 -1.2(10)
C21 C2 C3 C4 -178.9(6)
C2 C3 C4 C5 0.4(9)
C2 C3 C4 C25 179.8(6)
C3 C4 C5 C6 1.2(9)
C25 C4 C5 C6 -178.2(6)
C4 C5 C6 C7 -178.5(5)
C4 C5 C6 C1 -1.9(9)
O1 C1 C6 C5 -178.2(5)
C2 C1 C6 C5 1.0(8)
O1 C1 C6 C7 -1.7(8)
C2 C1 C6 C7 177.4(5)
C8 N1 C7 C6 -169.8(5)
U1 N1 C7 C6 14.6(8)
C5 C6 C7 N1 -171.5(5)
C1 C6 C7 N1 11.9(9)
C7 N1 C8 C9 35.2(8)
U1 N1 C8 C9 -148.8(4)
C7 N1 C8 C13 -150.2(5)
U1 N1 C8 C13 25.9(6)
C13 C8 C9 C10 -0.1(8)
N1 C8 C9 C10 174.4(5)
C8 C9 C10 C11 -0.5(9)
C9 C10 C11 C12 0.7(10)
C10 C11 C12 C13 -0.4(9)
C11 C12 C13 C8 -0.2(8)
C11 C12 C13 N2 -177.4(5)
C9 C8 C13 C12 0.4(8)
N1 C8 C13 C12 -174.5(5)
C9 C8 C13 N2 177.8(5)
N1 C8 C13 N2 2.9(7)
C14 N2 C13 C12 -38.0(8)
U1 N2 C13 C12 145.8(5)
C14 N2 C13 C8 144.7(5)
U1 N2 C13 C8 -31.4(6)
C13 N2 C14 C15 173.9(6)
U1 N2 C14 C15 -10.4(9)
N2 C14 C15 C16 167.6(6)
N2 C14 C15 C20 -16.0(10)
C20 C15 C16 C17 1.6(11)
C14 C15 C16 C17 178.1(7)
C15 C16 C17 C18 -0.8(12)
C15 C16 C17 C29 -179.6(9)
C16 C17 C18 C19 0.3(12)
C29 C17 C18 C19 179.2(9)
C17 C18 C19 C20 -0.6(11)
C17 C18 C19 C33 177.5(7)
U1 O2 C20 C15 49.7(8)
U1 O2 C20 C19 -130.9(5)
C16 C15 C20 O2 177.6(6)
C14 C15 C20 O2 1.3(9)
C16 C15 C20 C19 -1.8(9)
C14 C15 C20 C19 -178.1(5)
C18 C19 C20 O2 -178.1(6)
C33 C19 C20 O2 3.8(9)
C18 C19 C20 C15 1.3(8)
C33 C19 C20 C15 -176.8(6)
C3 C2 C21 C24 -6.3(10)
C1 C2 C21 C24 176.1(7)
C3 C2 C21 C23 -127.0(7)
C1 C2 C21 C23 55.4(8)
C3 C2 C21 C22 113.3(7)
C1 C2 C21 C22 -64.3(9)
C5 C4 C25 C28 -3.0(9)
C3 C4 C25 C28 177.7(6)
C5 C4 C25 C27 -126.2(8)
C3 C4 C25 C27 54.5(9)
C5 C4 C25 C26 114.3(7)
C3 C4 C25 C26 -65.0(8)
C18 C17 C29 C30 -172.7(13)
C16 C17 C29 C30 6.0(18)
C18 C17 C29 C32 59.1(13)
C16 C17 C29 C32 -122.1(9)
C18 C17 C29 C31 -56.7(12)
C16 C17 C29 C31 122.1(10)
C18 C19 C33 C36 -111.0(7)
C20 C19 C33 C36 67.1(8)
C18 C19 C33 C35 5.7(10)
C20 C19 C33 C35 -176.3(6)
C18 C19 C33 C34 127.4(7)
C20 C19 C33 C34 -54.6(8)
C46 Co1 C37 C38 -164.2(4)
C45 Co1 C37 C38 161.4(9)
C41 Co1 C37 C38 121.7(6)
C40 Co1 C37 C38 82.3(4)
C39 Co1 C37 C38 39.0(4)
C44 Co1 C37 C38 -46.5(9)
C43 Co1 C37 C38 -80.3(5)
C42 Co1 C37 C38 -122.3(4)
C46 Co1 C37 C41 74.0(5)
C45 Co1 C37 C41 39.7(11)
C40 Co1 C37 C41 -39.4(4)
C38 Co1 C37 C41 -121.7(6)
C39 Co1 C37 C41 -82.7(4)
C44 Co1 C37 C41 -168.2(6)
C43 Co1 C37 C41 158.0(4)
C42 Co1 C37 C41 115.9(4)
C41 C37 C38 C39 -2.2(8)
Co1 C37 C38 C39 -60.0(5)
C41 C37 C38 Co1 57.8(5)
C46 Co1 C38 C37 41.4(10)
C45 Co1 C38 C37 -165.0(7)
C41 Co1 C38 C37 -36.7(4)
C40 Co1 C38 C37 -81.3(4)
C39 Co1 C38 C37 -118.0(6)
C44 Co1 C38 C37 160.2(4)
C43 Co1 C38 C37 118.2(4)
C42 Co1 C38 C37 75.7(5)
C46 Co1 C38 C39 159.4(8)
C45 Co1 C38 C39 -47.0(9)
C41 Co1 C38 C39 81.3(4)
C40 Co1 C38 C39 36.6(4)
C44 Co1 C38 C39 -81.8(5)
C37 Co1 C38 C39 118.0(6)
C43 Co1 C38 C39 -123.8(4)
C42 Co1 C38 C39 -166.3(4)
C37 C38 C39 C40 1.6(8)
Co1 C38 C39 C40 -59.0(5)
C37 C38 C39 Co1 60.7(5)
C46 Co1 C39 C40 -42.5(9)
C45 Co1 C39 C40 -79.2(5)
C41 Co1 C39 C40 38.5(4)
C38 Co1 C39 C40 120.1(6)
C44 Co1 C39 C40 -121.9(4)
C37 Co1 C39 C40 82.6(4)
C43 Co1 C39 C40 -163.3(4)
C42 Co1 C39 C40 159.0(8)
C46 Co1 C39 C38 -162.6(7)
C45 Co1 C39 C38 160.7(4)
C41 Co1 C39 C38 -81.6(4)
C40 Co1 C39 C38 -120.1(6)
C44 Co1 C39 C38 118.0(4)
C37 Co1 C39 C38 -37.4(4)
C43 Co1 C39 C38 76.7(5)
C42 Co1 C39 C38 38.9(11)
C38 C39 C40 C41 -0.4(8)
Co1 C39 C40 C41 -59.2(5)
C38 C39 C40 Co1 58.7(5)
C46 Co1 C40 C39 161.7(5)
C45 Co1 C40 C39 118.6(5)
C41 Co1 C40 C39 -119.1(6)
C38 Co1 C40 C39 -37.7(4)
C44 Co1 C40 C39 77.8(5)
C37 Co1 C40 C39 -80.3(4)
C43 Co1 C40 C39 47.1(10)
C42 Co1 C40 C39 -163.7(7)
C46 Co1 C40 C41 -79.2(5)
C45 Co1 C40 C41 -122.3(5)
C38 Co1 C40 C41 81.4(4)
C39 Co1 C40 C41 119.1(6)
C44 Co1 C40 C41 -163.1(4)
C37 Co1 C40 C41 38.8(4)
C43 Co1 C40 C41 166.2(8)
C42 Co1 C40 C41 -44.6(9)
C38 C37 C41 C40 1.9(8)
Co1 C37 C41 C40 60.2(5)
C38 C37 C41 Co1 -58.3(5)
C39 C40 C41 C37 -0.9(8)
Co1 C40 C41 C37 -60.6(5)
C39 C40 C41 Co1 59.8(5)
C46 Co1 C41 C37 -124.3(5)
C45 Co1 C41 C37 -166.0(4)
C40 Co1 C41 C37 117.0(6)
C38 Co1 C41 C37 35.5(4)
C39 Co1 C41 C37 79.9(4)
C44 Co1 C41 C37 165.4(8)
C43 Co1 C41 C37 -52.1(9)
C42 Co1 C41 C37 -81.9(5)
C46 Co1 C41 C40 118.7(5)
C45 Co1 C41 C40 77.0(5)
C38 Co1 C41 C40 -81.5(4)
C39 Co1 C41 C40 -37.1(4)
C44 Co1 C41 C40 48.4(10)
C37 Co1 C41 C40 -117.0(6)
C43 Co1 C41 C40 -169.1(6)
C42 Co1 C41 C40 161.1(4)
C45 Co1 C42 C46 38.0(5)
C41 Co1 C42 C46 -80.3(6)
C40 Co1 C42 C46 -47.9(10)
C38 Co1 C42 C46 -163.1(5)
C39 Co1 C42 C46 167.1(8)
C44 Co1 C42 C46 81.3(5)
C37 Co1 C42 C46 -123.0(5)
C43 Co1 C42 C46 117.6(7)
C46 Co1 C42 C43 -117.6(7)
C45 Co1 C42 C43 -79.6(5)
C41 Co1 C42 C43 162.1(4)
C40 Co1 C42 C43 -165.5(7)
C38 Co1 C42 C43 79.3(5)
C39 Co1 C42 C43 49.5(11)
C44 Co1 C42 C43 -36.3(4)
C37 Co1 C42 C43 119.4(4)
C46 C42 C43 C44 0.7(8)
Co1 C42 C43 C44 58.6(5)
C46 C42 C43 Co1 -57.9(5)
C46 Co1 C43 C44 -82.1(5)
C45 Co1 C43 C44 -37.3(4)
C41 Co1 C43 C44 -162.4(6)
C40 Co1 C43 C44 40.7(10)
C38 Co1 C43 C44 118.7(4)
C39 Co1 C43 C44 76.2(5)
C37 Co1 C43 C44 160.1(4)
C42 Co1 C43 C44 -121.0(6)
C46 Co1 C43 C42 38.9(5)
C45 Co1 C43 C42 83.7(5)
C41 Co1 C43 C42 -41.5(9)
C40 Co1 C43 C42 161.7(8)
C38 Co1 C43 C42 -120.3(5)
C39 Co1 C43 C42 -162.8(5)
C44 Co1 C43 C42 121.0(6)
C37 Co1 C43 C42 -79.0(5)
C42 C43 C44 C45 0.2(8)
Co1 C43 C44 C45 59.1(5)
C42 C43 C44 Co1 -58.9(5)
C46 Co1 C44 C43 81.1(5)
C45 Co1 C44 C43 119.7(6)
C41 Co1 C44 C43 157.6(8)
C40 Co1 C44 C43 -165.4(4)
C38 Co1 C44 C43 -80.2(5)
C39 Co1 C44 C43 -123.8(4)
C37 Co1 C44 C43 -47.1(9)
C42 Co1 C44 C43 36.9(4)
C46 Co1 C44 C45 -38.6(5)
C41 Co1 C44 C45 37.8(11)
C40 Co1 C44 C45 74.9(5)
C38 Co1 C44 C45 160.0(5)
C39 Co1 C44 C45 116.5(5)
C37 Co1 C44 C45 -166.9(7)
C43 Co1 C44 C45 -119.7(6)
C42 Co1 C44 C45 -82.9(5)
C43 C44 C45 C46 -1.0(8)
Co1 C44 C45 C46 58.7(5)
C43 C44 C45 Co1 -59.7(5)
C46 Co1 C45 C44 118.6(6)
C41 Co1 C45 C44 -166.3(4)
C40 Co1 C45 C44 -123.9(4)
C38 Co1 C45 C44 -48.2(9)
C39 Co1 C45 C44 -82.5(5)
C37 Co1 C45 C44 163.4(8)
C43 Co1 C45 C44 37.1(4)
C42 Co1 C45 C44 80.9(5)
C41 Co1 C45 C46 75.1(5)
C40 Co1 C45 C46 117.5(5)
C38 Co1 C45 C46 -166.8(7)
C39 Co1 C45 C46 158.9(4)
C44 Co1 C45 C46 -118.6(6)
C37 Co1 C45 C46 44.8(11)
C43 Co1 C45 C46 -81.5(5)
C42 Co1 C45 C46 -37.7(4)
C44 C45 C46 C42 1.4(9)
Co1 C45 C46 C42 61.3(6)
C44 C45 C46 Co1 -59.9(5)
C43 C42 C46 C45 -1.2(9)
Co1 C42 C46 C45 -60.4(5)
C43 C42 C46 Co1 59.1(5)
C41 Co1 C46 C45 -123.6(5)
C40 Co1 C46 C45 -81.0(5)
C38 Co1 C46 C45 164.9(8)
C39 Co1 C46 C45 -50.5(9)
C44 Co1 C46 C45 37.6(4)
C37 Co1 C46 C45 -164.4(4)
C43 Co1 C46 C45 80.9(5)
C42 Co1 C46 C45 119.3(6)
C45 Co1 C46 C42 -119.3(6)
C41 Co1 C46 C42 117.1(5)
C40 Co1 C46 C42 159.7(4)
C38 Co1 C46 C42 45.6(10)
C39 Co1 C46 C42 -169.9(6)
C44 Co1 C46 C42 -81.7(5)
C37 Co1 C46 C42 76.2(5)
C43 Co1 C46 C42 -38.5(4)

loop_
_platon_squeeze_void_nr
_platon_squeeze_void_average_x
_platon_squeeze_void_average_y
_platon_squeeze_void_average_z
_platon_squeeze_void_volume
_platon_squeeze_void_count_electrons
1 0.049 0.311 0.047 23.7 -1.1
2 -0.049 0.811 0.453 23.7 1.2
3 0.049 0.189 0.547 23.6 2.5
4 -0.049 0.689 0.953 23.6 -0.9
5 0.500 0.858 0.323 1632.4 220.3
